data_7223492
loop_
_publ_author_name
'Zhao, Yifang'
'Yuan, Youyou'
'Du, Xin'
'Lin, Xiaohuan'
'Liao, Fuhui'
'Xie, Jinglin'
'Lin, Jianhua'
'Sun, Junliang'

_publ_section_title
;
 Hydrothermal assembly of various dimensional pure-inorganic
 copper--molybdenum frameworks
;
_journal_issue 4
_journal_name_full CrystEngComm
_journal_page_first 521
_journal_paper_doi 10.1039/C5CE02213D
_journal_volume 18
_journal_year 2016
_chemical_formula_sum 'Cu Mo7 O24'
_chemical_formula_weight 1119.12
_chemical_name_common CMF-2
_chemical_name_systematic
; 
 ? 
;
_space_group_IT_number 2
_symmetry_cell_setting triclinic
_symmetry_space_group_name_Hall '-P 1'
_symmetry_space_group_name_H-M 'P -1'
_atom_sites_solution_hydrogens constr
_atom_sites_solution_primary direct
_atom_sites_solution_secondary difmap
_audit_creation_method SHELXL-97
_audit_update_record
;
2015-10-11 deposited with the CCDC.
2015-12-15 downloaded from the CCDC.
;
_cell_angle_alpha 76.113(4)
_cell_angle_beta 75.040(4)
_cell_angle_gamma 62.687(4)
_cell_formula_units_Z 2
_cell_length_a 10.3503(4)
_cell_length_b 10.3933(4)
_cell_length_c 15.1733(6)
_cell_measurement_reflns_used 3813
_cell_measurement_temperature 180.00(10)
_cell_measurement_theta_max 29.3210
_cell_measurement_theta_min 3.117
_cell_volume 1387.00(11)
_computing_cell_refinement
;
CrysAlisPro, Agilent Technologies,
Version 1.171.36.32 (release 02-08-2013 CrysAlis171 .NET)
(compiled Aug  2 2013,16:46:58)
;
_computing_data_collection
;
CrysAlisPro, Agilent Technologies,
Version 1.171.36.32 (release 02-08-2013 CrysAlis171 .NET)
(compiled Aug  2 2013,16:46:58)
;
_computing_data_reduction
;
CrysAlisPro, Agilent Technologies,
Version 1.171.36.32 (release 02-08-2013 CrysAlis171 .NET)
(compiled Aug  2 2013,16:46:58)
;
_computing_structure_refinement 'SHELXL-97 (Sheldrick, 1997)'
_computing_structure_solution 'SHELXS-97 (Sheldrick, 1990)'
_diffrn_ambient_temperature 180.0(10)
_diffrn_measured_fraction_theta_full 0.984
_diffrn_measured_fraction_theta_max 0.984
_diffrn_measurement_device_type 'SuperNova (Mo) X-ray Source'
_diffrn_radiation_monochromator graphite
_diffrn_radiation_source 'fine-focus sealed tube'
_diffrn_radiation_type MoK\a
_diffrn_radiation_wavelength 0.71070
_diffrn_reflns_av_R_equivalents 0.0274
_diffrn_reflns_av_sigmaI/netI 0.0583
_diffrn_reflns_limit_h_max 12
_diffrn_reflns_limit_h_min -12
_diffrn_reflns_limit_k_max 12
_diffrn_reflns_limit_k_min -8
_diffrn_reflns_limit_l_max 18
_diffrn_reflns_limit_l_min -18
_diffrn_reflns_number 8778
_diffrn_reflns_theta_full 26.37
_diffrn_reflns_theta_max 26.37
_diffrn_reflns_theta_min 3.12
_exptl_absorpt_coefficient_mu 3.888
_exptl_absorpt_correction_T_max 0.9263
_exptl_absorpt_correction_T_min 0.7725
_exptl_absorpt_correction_type multi-scan
_exptl_absorpt_process_details
;
CrysAlisPro, Agilent Technologies,
Version 1.171.36.32 (release 02-08-2013 CrysAlis171 .NET)
(compiled Aug  2 2013,16:46:58)
Empirical absorption correction using spherical harmonics,
 implemented in SCALE3 ABSPACK scaling algorithm.
;
_exptl_crystal_colour black
_exptl_crystal_density_diffrn 2.680
_exptl_crystal_density_method 'not measured'
_exptl_crystal_description black-block
_exptl_crystal_F_000 1030
_exptl_crystal_size_max 0.07
_exptl_crystal_size_mid 0.06
_exptl_crystal_size_min 0.02
_platon_squeeze_details
;
;
_refine_diff_density_max 1.177
_refine_diff_density_min -0.931
_refine_diff_density_rms 0.206
_refine_ls_extinction_method none
_refine_ls_goodness_of_fit_ref 1.011
_refine_ls_hydrogen_treatment constr
_refine_ls_matrix_type full
_refine_ls_number_parameters 169
_refine_ls_number_reflns 5559
_refine_ls_number_restraints 0
_refine_ls_restrained_S_all 1.011
_refine_ls_R_factor_all 0.0478
_refine_ls_R_factor_gt 0.0362
_refine_ls_shift/su_max 0.001
_refine_ls_shift/su_mean 0.000
_refine_ls_structure_factor_coef Fsqd
_refine_ls_weighting_details 'calc w=1/[\s^2^(Fo^2^)+(0.0359P)^2^+0.0000P] where P=(Fo^2^+2Fc^2^)/3'
_refine_ls_weighting_scheme calc
_refine_ls_wR_factor_gt 0.0821
_refine_ls_wR_factor_ref 0.0876
_reflns_number_gt 4478
_reflns_number_total 5559
_reflns_threshold_expression >2sigma(I)
_cod_data_source_file c5ce02213d2.cif
_cod_data_source_block 7
_cod_depositor_comments 'Adding full bibliography for 7223491--7223493.cif.'
_cod_original_cell_volume 1387.00(9)
_cod_database_code 7223492

loop_
_symmetry_equiv_pos_as_xyz
'x, y, z'
'-x, -y, -z'

loop_
_atom_site_label
_atom_site_type_symbol
_atom_site_fract_x
_atom_site_fract_y
_atom_site_fract_z
_atom_site_U_iso_or_equiv
_atom_site_adp_type
_atom_site_occupancy
_atom_site_symmetry_multiplicity
_atom_site_calc_flag
Mo1 Mo 0.94416(5) 0.03835(5) 0.21065(4) 0.01141(13) Uani 1 1 d
Mo2 Mo 1.29692(5) -0.05971(5) 0.17300(4) 0.01087(13) Uani 1 1 d
Mo3 Mo 1.09912(5) 0.47630(5) 0.25102(4) 0.01026(12) Uani 1 1 d
Mo4 Mo 0.94813(5) 0.35472(5) 0.14763(4) 0.01104(13) Uani 1 1 d
Mo5 Mo 1.08375(5) 0.14973(5) 0.34306(3) 0.00837(12) Uani 1 1 d
Mo6 Mo 1.25786(5) 0.29164(5) 0.42392(4) 0.01222(13) Uani 1 1 d
Mo7 Mo 1.44753(5) 0.06558(5) 0.27829(4) 0.01242(13) Uani 1 1 d
Cu1 Cu 0.78278(8) -0.21449(8) 0.32502(5) 0.01713(18) Uani 1 1 d
O1 O 1.3810(4) 0.3686(5) 0.3948(3) 0.0208(10) Uiso 1 1 d
O2 O 0.9604(4) 0.0717(4) 0.3680(3) 0.0140(9) Uiso 1 1 d
O3 O 1.3006(4) -0.0451(5) 0.0573(3) 0.0189(10) Uiso 1 1 d
O4 O 1.0940(4) 0.1769(4) 0.4508(3) 0.0136(9) Uiso 1 1 d
O5 O 1.2157(4) 0.2786(4) 0.5431(3) 0.0168(9) Uiso 1 1 d
O6 O 1.4323(4) -0.2311(5) 0.2021(3) 0.0183(10) Uiso 1 1 d
O7 O 1.2390(4) -0.4708(4) 0.2099(3) 0.0176(9) Uiso 1 1 d
O8 O 0.7974(4) 0.5183(5) 0.1524(3) 0.0202(10) Uiso 1 1 d
O9 O 1.5476(4) 0.1646(5) 0.2343(3) 0.0223(10) Uiso 1 1 d
O10 O 0.8343(4) -0.0367(4) 0.2882(3) 0.0184(10) Uiso 1 1 d
O11 O 1.5781(4) -0.1149(4) 0.2990(3) 0.0169(9) Uiso 1 1 d
O12 O 0.9358(4) 0.0167(5) 0.1041(3) 0.0205(10) Uiso 1 1 d
O13 O 1.3990(4) 0.0927(4) 0.4101(3) 0.0137(9) Uiso 1 1 d
O14 O 1.4065(4) 0.0545(4) 0.1638(3) 0.0141(9) Uiso 1 1 d
O15 O 0.9391(4) -0.3597(4) 0.2510(3) 0.0178(10) Uiso 1 1 d
O16 O 1.1342(4) -0.1221(4) 0.2234(3) 0.0146(9) Uiso 1 1 d
O17 O 1.2646(4) -0.0103(4) 0.3180(3) 0.0115(9) Uiso 1 1 d
O19 O 1.0911(4) 0.4590(4) 0.3850(3) 0.0129(9) Uiso 1 1 d
O20 O 0.8274(4) 0.2444(4) 0.2041(3) 0.0126(9) Uiso 1 1 d
O21 O 1.2435(4) 0.2556(4) 0.2934(3) 0.0100(8) Uiso 1 1 d
O22 O 1.0968(4) 0.1340(4) 0.1947(3) 0.0104(8) Uiso 1 1 d
O23 O 0.9665(4) 0.3433(4) 0.2940(3) 0.0107(8) Uiso 1 1 d
O24 O 0.9903(4) 0.3225(5) 0.0352(3) 0.0208(10) Uiso 1 1 d
O25 O 1.1020(4) 0.4151(4) 0.1403(3) 0.0110(9) Uiso 1 1 d

loop_
_atom_site_aniso_label
_atom_site_aniso_U_11
_atom_site_aniso_U_22
_atom_site_aniso_U_33
_atom_site_aniso_U_23
_atom_site_aniso_U_13
_atom_site_aniso_U_12
Mo1 0.0098(3) 0.0088(3) 0.0146(3) 0.0002(2) -0.0041(2) -0.0029(2)
Mo2 0.0091(3) 0.0076(2) 0.0136(3) -0.0018(2) -0.0011(2) -0.0020(2)
Mo3 0.0113(3) 0.0068(2) 0.0111(3) -0.0002(2) -0.0019(2) -0.0029(2)
Mo4 0.0106(3) 0.0086(3) 0.0120(3) 0.0011(2) -0.0044(2) -0.0024(2)
Mo5 0.0072(2) 0.0079(2) 0.0091(3) 0.00000(19) -0.00144(19) -0.0029(2)
Mo6 0.0127(3) 0.0098(3) 0.0143(3) -0.0010(2) -0.0047(2) -0.0040(2)
Mo7 0.0069(3) 0.0096(3) 0.0203(3) -0.0034(2) -0.0025(2) -0.0024(2)
Cu1 0.0145(4) 0.0163(4) 0.0164(4) -0.0016(3) -0.0014(3) -0.0039(3)

loop_
_atom_type_symbol
_atom_type_description
_atom_type_scat_dispersion_real
_atom_type_scat_dispersion_imag
_atom_type_scat_source
O O 0.0106 0.0060 'International Tables Vol C Tables 4.2.6.8 and 6.1.1.4'
Cu Cu 0.3201 1.2651 'International Tables Vol C Tables 4.2.6.8 and 6.1.1.4'
Mo Mo -1.6832 0.6857 'International Tables Vol C Tables 4.2.6.8 and 6.1.1.4'

loop_
_geom_angle_atom_site_label_1
_geom_angle_atom_site_label_2
_geom_angle_atom_site_label_3
_geom_angle
_geom_angle_site_symmetry_1
_geom_angle_site_symmetry_3
O12 Mo1 O10 105.6(2) . .
O12 Mo1 O20 98.73(18) . .
O10 Mo1 O20 104.32(18) . .
O12 Mo1 O16 97.54(18) . .
O10 Mo1 O16 98.80(18) . .
O20 Mo1 O16 146.86(17) . .
O12 Mo1 O22 108.90(19) . .
O10 Mo1 O22 145.36(17) . .
O20 Mo1 O22 74.06(15) . .
O16 Mo1 O22 73.41(16) . .
O12 Mo1 Mo4 95.76(15) . .
O10 Mo1 Mo4 137.28(14) . .
O20 Mo1 Mo4 34.85(12) . .
O16 Mo1 Mo4 114.80(13) . .
O22 Mo1 Mo4 42.05(9) . .
O3 Mo2 O6 105.4(2) . .
O3 Mo2 O14 97.74(19) . .
O6 Mo2 O14 98.35(18) . .
O3 Mo2 O16 99.51(19) . .
O6 Mo2 O16 93.64(18) . .
O14 Mo2 O16 155.53(17) . .
O3 Mo2 O22 95.55(17) . .
O6 Mo2 O22 156.74(18) . .
O14 Mo2 O22 88.46(15) . .
O16 Mo2 O22 72.74(15) . .
O3 Mo2 O17 164.12(17) . .
O6 Mo2 O17 89.09(17) . .
O14 Mo2 O17 73.36(16) . .
O16 Mo2 O17 85.64(15) . .
O22 Mo2 O17 71.50(14) . .
O7 Mo3 O15 104.3(2) 1_565 1_565
O7 Mo3 O25 97.64(19) 1_565 .
O15 Mo3 O25 100.20(17) 1_565 .
O7 Mo3 O19 99.55(18) 1_565 .
O15 Mo3 O19 92.24(18) 1_565 .
O25 Mo3 O19 155.56(17) . .
O7 Mo3 O21 93.43(17) 1_565 .
O15 Mo3 O21 159.10(18) 1_565 .
O25 Mo3 O21 88.04(15) . .
O19 Mo3 O21 73.74(15) . .
O7 Mo3 O23 163.17(17) 1_565 .
O15 Mo3 O23 91.71(17) 1_565 .
O25 Mo3 O23 74.11(15) . .
O19 Mo3 O23 84.65(15) . .
O21 Mo3 O23 71.96(14) . .
O7 Mo3 Mo6 88.12(13) 1_565 .
O15 Mo3 Mo6 126.24(14) 1_565 .
O25 Mo3 Mo6 130.22(11) . .
O19 Mo3 Mo6 34.05(11) . .
O21 Mo3 Mo6 42.19(10) . .
O23 Mo3 Mo6 86.41(9) . .
O8 Mo4 O24 105.8(2) . .
O8 Mo4 O25 100.40(18) . .
O24 Mo4 O25 97.04(18) . .
O8 Mo4 O20 92.21(19) . .
O24 Mo4 O20 100.37(19) . .
O25 Mo4 O20 154.82(15) . .
O8 Mo4 O22 157.98(19) . .
O24 Mo4 O22 92.93(17) . .
O25 Mo4 O22 88.40(15) . .
O20 Mo4 O22 72.75(15) . .
O8 Mo4 O23 91.39(17) . .
O24 Mo4 O23 161.95(16) . .
O25 Mo4 O23 74.03(15) . .
O20 Mo4 O23 84.05(15) . .
O22 Mo4 O23 71.51(14) . .
O8 Mo4 Mo1 125.66(15) . .
O24 Mo4 Mo1 87.96(15) . .
O25 Mo4 Mo1 130.39(11) . .
O20 Mo4 Mo1 33.52(11) . .
O22 Mo4 Mo1 41.99(10) . .
O23 Mo4 Mo1 86.31(10) . .
O2 Mo5 O4 104.73(19) . .
O2 Mo5 O17 102.08(18) . .
O4 Mo5 O17 101.04(17) . .
O2 Mo5 O23 101.21(17) . .
O4 Mo5 O23 100.91(17) . .
O17 Mo5 O23 142.52(18) . .
O2 Mo5 O22 85.09(17) . .
O4 Mo5 O22 170.16(17) . .
O17 Mo5 O22 77.02(15) . .
O23 Mo5 O22 76.18(15) . .
O2 Mo5 O21 173.51(16) . .
O4 Mo5 O21 81.63(17) . .
O17 Mo5 O21 77.61(15) . .
O23 Mo5 O21 75.99(15) . .
O22 Mo5 O21 88.53(14) . .
O1 Mo6 O5 103.6(2) . .
O1 Mo6 O19 98.08(18) . .
O5 Mo6 O19 103.23(18) . .
O1 Mo6 O13 97.47(18) . .
O5 Mo6 O13 100.28(18) . .
O19 Mo6 O13 147.78(17) . .
O1 Mo6 O21 103.51(18) . .
O5 Mo6 O21 152.86(18) . .
O19 Mo6 O21 74.68(15) . .
O13 Mo6 O21 74.32(15) . .
O1 Mo6 O4 174.68(18) . .
O5 Mo6 O4 81.50(17) . .
O19 Mo6 O4 82.20(15) . .
O13 Mo6 O4 79.83(15) . .
O21 Mo6 O4 71.39(14) . .
O1 Mo6 Mo3 92.75(14) . .
O5 Mo6 Mo3 138.14(13) . .
O19 Mo6 Mo3 35.58(12) . .
O13 Mo6 Mo3 115.67(12) . .
O21 Mo6 Mo3 41.67(10) . .
O4 Mo6 Mo3 84.37(9) . .
O1 Mo6 Mo7 91.88(15) . .
O5 Mo6 Mo7 135.55(13) . .
O19 Mo6 Mo7 115.66(12) . .
O13 Mo6 Mo7 35.75(12) . .
O21 Mo6 Mo7 41.37(9) . .
O4 Mo6 Mo7 83.25(10) . .
Mo3 Mo6 Mo7 80.821(18) . .
O9 Mo7 O11 105.0(2) . .
O9 Mo7 O14 98.0(2) . .
O11 Mo7 O14 98.14(18) . .
O9 Mo7 O13 100.23(19) . .
O11 Mo7 O13 93.18(18) . .
O14 Mo7 O13 155.22(16) . .
O9 Mo7 O21 93.19(18) . .
O11 Mo7 O21 159.38(18) . .
O14 Mo7 O21 88.74(15) . .
O13 Mo7 O21 73.70(15) . .
O9 Mo7 O17 163.79(17) . .
O11 Mo7 O17 90.35(17) . .
O14 Mo7 O17 74.10(16) . .
O13 Mo7 O17 83.90(15) . .
O21 Mo7 O17 72.79(14) . .
O9 Mo7 Mo6 87.89(15) . .
O11 Mo7 Mo6 127.68(14) . .
O14 Mo7 Mo6 130.61(11) . .
O13 Mo7 Mo6 34.57(11) . .
O21 Mo7 Mo6 41.88(10) . .
O17 Mo7 Mo6 86.84(10) . .
O15 Cu1 O5 112.17(17) . 2_756
O15 Cu1 O11 121.13(17) . 1_455
O5 Cu1 O11 111.07(17) 2_756 1_455
O15 Cu1 O10 104.10(18) . .
O5 Cu1 O10 107.93(17) 2_756 .
O11 Cu1 O10 98.44(17) 1_455 .
Mo5 O4 Mo6 107.60(19) . .
Mo6 O5 Cu1 164.3(2) . 2_756
Mo1 O10 Cu1 144.8(2) . .
Mo7 O11 Cu1 136.6(2) . 1_655
Mo6 O13 Mo7 109.69(18) . .
Mo7 O14 Mo2 116.0(2) . .
Mo3 O15 Cu1 145.9(2) 1_545 .
Mo1 O16 Mo2 111.6(2) . .
Mo5 O17 Mo7 109.12(18) . .
Mo5 O17 Mo2 109.85(16) . .
Mo7 O17 Mo2 92.68(15) . .
Mo6 O19 Mo3 110.37(19) . .
Mo1 O20 Mo4 111.64(18) . .
Mo3 O21 Mo7 152.7(2) . .
Mo3 O21 Mo6 96.15(15) . .
Mo7 O21 Mo6 96.75(14) . .
Mo3 O21 Mo5 101.39(14) . .
Mo7 O21 Mo5 100.09(15) . .
Mo6 O21 Mo5 99.38(16) . .
Mo2 O22 Mo1 97.57(16) . .
Mo2 O22 Mo4 151.0(2) . .
Mo1 O22 Mo4 95.96(14) . .
Mo2 O22 Mo5 101.38(14) . .
Mo1 O22 Mo5 100.82(16) . .
Mo4 O22 Mo5 101.11(15) . .
Mo5 O23 Mo4 110.95(17) . .
Mo5 O23 Mo3 110.27(16) . .
Mo4 O23 Mo3 92.33(15) . .
Mo3 O25 Mo4 114.7(2) . .

loop_
_geom_bond_atom_site_label_1
_geom_bond_atom_site_label_2
_geom_bond_distance
_geom_bond_site_symmetry_2
Mo1 O12 1.714(4) .
Mo1 O10 1.723(4) .
Mo1 O20 1.909(4) .
Mo1 O16 1.928(4) .
Mo1 O22 2.161(4) .
Mo1 Mo4 3.2129(7) .
Mo2 O3 1.717(4) .
Mo2 O6 1.727(4) .
Mo2 O14 1.946(4) .
Mo2 O16 1.985(4) .
Mo2 O22 2.143(4) .
Mo2 O17 2.285(4) .
Mo3 O7 1.699(4) 1_565
Mo3 O15 1.749(4) 1_565
Mo3 O25 1.923(4) .
Mo3 O19 1.980(4) .
Mo3 O21 2.133(4) .
Mo3 O23 2.251(4) .
Mo3 Mo6 3.1906(7) .
Mo4 O8 1.701(4) .
Mo4 O24 1.723(4) .
Mo4 O25 1.932(4) .
Mo4 O20 1.975(4) .
Mo4 O22 2.164(4) .
Mo4 O23 2.247(4) .
Mo5 O2 1.728(4) .
Mo5 O4 1.761(4) .
Mo5 O17 1.869(4) .
Mo5 O23 1.893(4) .
Mo5 O22 2.260(4) .
Mo5 O21 2.267(4) .
Mo6 O1 1.713(5) .
Mo6 O5 1.735(4) .
Mo6 O19 1.906(4) .
Mo6 O13 1.932(4) .
Mo6 O21 2.155(4) .
Mo6 O4 2.393(4) .
Mo6 Mo7 3.2058(7) .
Mo7 O9 1.694(5) .
Mo7 O11 1.747(4) .
Mo7 O14 1.933(4) .
Mo7 O13 1.989(4) .
Mo7 O21 2.134(4) .
Mo7 O17 2.263(4) .
Cu1 O15 1.947(4) .
Cu1 O5 1.953(4) 2_756
Cu1 O11 1.985(4) 1_455
Cu1 O10 2.065(4) .
O5 Cu1 1.953(4) 2_756
O7 Mo3 1.699(4) 1_545
O11 Cu1 1.985(4) 1_655
O15 Mo3 1.749(4) 1_545

loop_
_platon_squeeze_void_nr
_platon_squeeze_void_average_x
_platon_squeeze_void_average_y
_platon_squeeze_void_average_z
_platon_squeeze_void_volume
_platon_squeeze_void_count_electrons
_platon_squeeze_void_content
1 0.500 0.500 0.451 407 87 ' '
